data_4500499
loop_
_publ_author_name
'Gong, Yun'
'Li, Jian'
'Qin, JianBo'
'Wu, Tao'
'Cao, Rong'
'Li, JingHua'

_publ_section_title
;
 Metal(II) Coordination Polymers Derived from Bis-pyridyl-bis-amide
 Ligands and Carboxylates: Syntheses, Topological Structures, and
 Photoluminescence Properties
;
_journal_issue 5
_journal_name_full 'Crystal Growth &amp; Design'
_journal_page_first 1662
_journal_paper_doi 10.1021/cg1016005
_journal_volume 11
_journal_year 2011
_chemical_formula_sum 'C26 H24 Cd N4 O6'
_chemical_formula_weight 600.89
_chemical_name_systematic
; 
 ? 
;
_space_group_IT_number 14
_symmetry_cell_setting monoclinic
_symmetry_space_group_name_Hall '-P 2yn'
_symmetry_space_group_name_H-M 'P 1 21/n 1'
_atom_sites_solution_hydrogens geom
_atom_sites_solution_primary direct
_atom_sites_solution_secondary difmap
_audit_creation_method SHELXL-97
_cell_angle_alpha 90.00
_cell_angle_beta 113.500(4)
_cell_angle_gamma 90.00
_cell_formula_units_Z 4
_cell_length_a 16.2998(5)
_cell_length_b 9.1813(2)
_cell_length_c 18.2724(6)
_cell_measurement_reflns_used 5292
_cell_measurement_temperature 293(2)
_cell_measurement_theta_max 28.7005
_cell_measurement_theta_min 2.4260
_cell_volume 2507.72(15)
_computing_cell_refinement 'SAINT (Siemens, 1996)'
_computing_data_collection 'SMART (Siemens, 1996)'
_computing_data_reduction 'SAINT (Siemens, 1996)'
_computing_molecular_graphics 'SHELXTL (Sheldrick, 1997)'
_computing_publication_material 'SHELXTL (Sheldrick, 1997)'
_computing_structure_refinement 'SHELXL97 (Sheldrick, 2008)'
_computing_structure_solution 'SHELXS97 (Sheldrick, 2008)'
_diffrn_ambient_temperature 293(2)
_diffrn_measured_fraction_theta_full 1.000
_diffrn_measured_fraction_theta_max 1.000
_diffrn_measurement_device_type 'Bruker P4'
_diffrn_measurement_method '\w scans'
_diffrn_radiation_monochromator graphite
_diffrn_radiation_source 'fine-focus sealed tube'
_diffrn_radiation_type MoK\a
_diffrn_radiation_wavelength 0.71073
_diffrn_reflns_av_R_equivalents 0.0295
_diffrn_reflns_av_sigmaI/netI 0.0434
_diffrn_reflns_limit_h_max 19
_diffrn_reflns_limit_h_min -19
_diffrn_reflns_limit_k_max 10
_diffrn_reflns_limit_k_min -10
_diffrn_reflns_limit_l_max 18
_diffrn_reflns_limit_l_min -21
_diffrn_reflns_number 10519
_diffrn_reflns_theta_full 25.01
_diffrn_reflns_theta_max 25.01
_diffrn_reflns_theta_min 2.43
_exptl_absorpt_coefficient_mu 0.920
_exptl_absorpt_correction_T_max 1.00000
_exptl_absorpt_correction_T_min 0.94392
_exptl_absorpt_correction_type multi-scan
_exptl_absorpt_process_details 'SADABS (Sheldrick, 1996)'
_exptl_crystal_colour colorless
_exptl_crystal_density_diffrn 1.592
_exptl_crystal_density_method 'not measured'
_exptl_crystal_description block
_exptl_crystal_F_000 1216
_exptl_crystal_size_max 0.4
_exptl_crystal_size_mid 0.3
_exptl_crystal_size_min 0.2
_refine_diff_density_max 0.615
_refine_diff_density_min -0.465
_refine_diff_density_rms 0.101
_refine_ls_extinction_method none
_refine_ls_goodness_of_fit_ref 1.042
_refine_ls_hydrogen_treatment none
_refine_ls_matrix_type full
_refine_ls_number_parameters 334
_refine_ls_number_reflns 4422
_refine_ls_number_restraints 0
_refine_ls_restrained_S_all 1.042
_refine_ls_R_factor_all 0.0567
_refine_ls_R_factor_gt 0.0332
_refine_ls_shift/su_max 0.009
_refine_ls_shift/su_mean 0.001
_refine_ls_structure_factor_coef Fsqd
_refine_ls_weighting_details 'calc w=1/[\s^2^(Fo^2^)+(0.0525P)^2^+0.0000P] where P=(Fo^2^+2Fc^2^)/3'
_refine_ls_weighting_scheme calc
_refine_ls_wR_factor_gt 0.0911
_refine_ls_wR_factor_ref 0.0963
_reflns_number_gt 3078
_reflns_number_total 4422
_reflns_threshold_expression >2sigma(I)
_cod_data_source_file cg1016005_si_003.cif
_cod_data_source_block 082901
_cod_depositor_comments
;
The following automatic conversions were performed:

'_symmetry_cell_setting' value 'Monoclinic' changed to 'monoclinic'
according to /home/saulius/struct/CIF-dictionaries/cif_core.dic
dictionary named 'cif_core.dic' version 2.4.1 from
2010-06-29.

'_exptl_absorpt_correction_type' value 'Multi-Scan'
changed to 'multi-scan' according to
/home/saulius/struct/CIF-dictionaries/cif_core.dic dictionary named
'cif_core.dic' version 2.4.1 from 2010-06-29.

Automatic conversion script
Id: cif_fix_values 1715 2011-07-08 13:25:40Z adriana 
;
_cod_original_cell_volume 2507.72(13)
_cod_original_sg_symbol_H-M P2(1)/n
_cod_database_code 4500499

loop_
_symmetry_equiv_pos_as_xyz
'x, y, z'
'-x+1/2, y+1/2, -z+1/2'
'-x, -y, -z'
'x-1/2, -y-1/2, z-1/2'

loop_
_atom_site_label
_atom_site_type_symbol
_atom_site_fract_x
_atom_site_fract_y
_atom_site_fract_z
_atom_site_U_iso_or_equiv
_atom_site_adp_type
_atom_site_occupancy
_atom_site_symmetry_multiplicity
_atom_site_calc_flag
_atom_site_refinement_flags
Cd1 Cd 0.870449(19) 0.49536(3) 0.142711(17) 0.03088(11) Uani 1 1 d .
O5 O 0.99720(19) 0.3280(3) 0.19536(18) 0.0388(7) Uani 1 1 d .
O4 O 0.93892(18) 0.5886(3) 0.27566(16) 0.0368(7) Uani 1 1 d .
O6 O 0.86157(19) 0.2597(3) 0.17597(18) 0.0408(7) Uani 1 1 d .
C22 C 0.9449(3) 0.2374(4) 0.2037(2) 0.0300(9) Uani 1 1 d .
N1 N 0.5137(2) 0.8730(3) 0.09179(19) 0.0332(8) Uani 1 1 d .
H1 H 0.5220 0.9453 0.1239 0.040 Uiso 1 1 calc R
C6 C 0.3586(2) 0.9576(4) 0.1276(2) 0.0292(9) Uani 1 1 d .
H6 H 0.4092 0.9329 0.1726 0.035 Uiso 1 1 calc R
O2 O 0.23099(19) 1.1544(3) 0.21838(17) 0.0454(8) Uani 1 1 d .
C5 C 0.2864(3) 1.0253(4) 0.1362(2) 0.0317(9) Uani 1 1 d .
N3 N 0.7416(2) 0.6227(3) 0.1239(2) 0.0371(8) Uani 1 1 d .
C1 C 0.3553(3) 0.9268(4) 0.0518(2) 0.0302(9) Uani 1 1 d .
C12 C 0.6699(3) 0.8208(4) 0.1614(2) 0.0315(9) Uani 1 1 d .
H12 H 0.6750 0.8980 0.1959 0.038 Uiso 1 1 calc R
N2 N 0.3424(2) 0.9925(3) 0.2807(2) 0.0333(7) Uani 1 1 d .
H2 H 0.3797 0.9341 0.2735 0.040 Uiso 1 1 calc R
C11 C 0.7421(3) 0.7339(4) 0.1726(2) 0.0352(10) Uani 1 1 d .
H11 H 0.7949 0.7526 0.2165 0.042 Uiso 1 1 calc R
C19 C 0.9746(3) 0.6889(4) 0.2506(3) 0.0347(10) Uani 1 1 d .
C18 C 0.8967(3) 0.5975(4) -0.0867(2) 0.0354(10) Uani 1 1 d .
H18 H 0.9266 0.6706 -0.1014 0.042 Uiso 1 1 calc R
C15 C 0.2833(3) 1.0634(4) 0.2142(2) 0.0311(9) Uani 1 1 d .
N4 N 0.8602(2) 0.4895(3) 0.0154(2) 0.0364(8) Uani 1 1 d .
C7 C 0.4276(3) 0.8461(5) 0.0387(3) 0.0431(11) Uani 1 1 d .
C14 C 0.3070(3) 1.1143(5) 0.3844(3) 0.0467(12) Uani 1 1 d .
H14 H 0.2747 1.1879 0.3500 0.056 Uiso 1 1 calc R
C17 C 0.9012(3) 0.5922(4) -0.0097(3) 0.0397(10) Uani 1 1 d .
H17 H 0.9342 0.6631 0.0263 0.048 Uiso 1 1 calc R
O3 O 0.9628(2) 0.6980(3) 0.17929(19) 0.0466(8) Uani 1 1 d .
C8 C 0.5889(3) 0.7927(4) 0.0979(2) 0.0329(10) Uani 1 1 d .
C23 C 0.9851(3) 0.1036(4) 0.2550(3) 0.0380(10) Uani 1 1 d .
H23 H 1.0259 0.1397 0.3073 0.046 Uiso 1 1 calc R
C13 C 0.3478(2) 1.0056(4) 0.3581(2) 0.0306(8) Uani 1 1 d .
C20 C 1.0305(3) 0.8017(4) 0.3107(3) 0.0486(13) Uani 1 1 d .
H20 H 1.0690 0.7491 0.3588 0.058 Uiso 1 1 calc R
C4 C 0.2126(3) 1.0618(5) 0.0684(3) 0.0511(12) Uani 1 1 d .
H4 H 0.1644 1.1080 0.0736 0.061 Uiso 1 1 calc R
C16 C 0.8154(3) 0.3889(5) -0.0379(3) 0.0487(12) Uani 1 1 d .
H16 H 0.7876 0.3152 -0.0212 0.058 Uiso 1 1 calc R
C9 C 0.5874(3) 0.6811(5) 0.0462(3) 0.0512(13) Uani 1 1 d .
H9 H 0.5355 0.6605 0.0016 0.061 Uiso 1 1 calc R
O1 O 0.4088(2) 0.7594(4) -0.0158(2) 0.0848(14) Uani 1 1 d .
C2 C 0.2786(3) 0.9634(5) -0.0152(3) 0.0434(11) Uani 1 1 d .
H2A H 0.2754 0.9409 -0.0659 0.052 Uiso 1 1 calc R
C24 C 1.0401(3) 0.0136(4) 0.2234(4) 0.0545(13) Uani 1 1 d .
H24A H 1.0828 0.0754 0.2134 0.065 Uiso 1 1 calc R
H24B H 1.0015 -0.0307 0.1732 0.065 Uiso 1 1 calc R
C10 C 0.6641(3) 0.6012(5) 0.0620(3) 0.0547(13) Uani 1 1 d .
H10 H 0.6617 0.5267 0.0267 0.066 Uiso 1 1 calc R
C21 C 1.0908(3) 0.8929(5) 0.2840(4) 0.0692(17) Uani 1 1 d .
H21A H 1.1206 0.8296 0.2598 0.083 Uiso 1 1 calc R
H21B H 1.1364 0.9379 0.3304 0.083 Uiso 1 1 calc R
C3 C 0.2087(3) 1.0314(5) -0.0071(3) 0.0599(14) Uani 1 1 d .
H3 H 0.1584 1.0573 -0.0521 0.072 Uiso 1 1 calc R
C25 C 0.9175(3) 0.0071(4) 0.2694(3) 0.0408(10) Uani 1 1 d .
H25A H 0.8784 0.0660 0.2859 0.049 Uiso 1 1 calc R
H25B H 0.8810 -0.0432 0.2205 0.049 Uiso 1 1 calc R
C26 C 0.9668(4) 0.8980(4) 0.3336(3) 0.0532(14) Uani 1 1 d .
H26A H 0.9237 0.8364 0.3432 0.064 Uiso 1 1 calc R
H26B H 1.0010 0.9495 0.3827 0.064 Uiso 1 1 calc R

loop_
_atom_site_aniso_label
_atom_site_aniso_U_11
_atom_site_aniso_U_22
_atom_site_aniso_U_33
_atom_site_aniso_U_23
_atom_site_aniso_U_13
_atom_site_aniso_U_12
Cd1 0.03852(17) 0.02535(16) 0.03056(17) 0.00484(14) 0.01565(12) 0.00446(15)
O5 0.0386(17) 0.0280(15) 0.051(2) 0.0039(13) 0.0188(15) -0.0045(14)
O4 0.0429(17) 0.0265(15) 0.0390(18) 0.0064(13) 0.0142(14) 0.0000(13)
O6 0.0366(17) 0.0335(15) 0.051(2) 0.0111(13) 0.0156(15) 0.0008(13)
C22 0.035(2) 0.027(2) 0.025(2) -0.0002(17) 0.0090(19) -0.0013(19)
N1 0.0342(19) 0.0365(18) 0.029(2) -0.0090(15) 0.0124(15) 0.0025(16)
C6 0.0215(19) 0.0284(19) 0.032(2) 0.0003(16) 0.0044(17) -0.0031(16)
O2 0.0426(18) 0.0572(19) 0.041(2) 0.0074(15) 0.0213(15) 0.0192(16)
C5 0.031(2) 0.034(2) 0.032(2) 0.0021(17) 0.0153(17) 0.0055(18)
N3 0.038(2) 0.0377(19) 0.038(2) -0.0051(16) 0.0175(17) 0.0045(17)
C1 0.032(2) 0.028(2) 0.030(2) -0.0022(17) 0.0116(18) -0.0016(18)
C12 0.035(2) 0.030(2) 0.031(2) -0.0070(18) 0.0148(19) -0.0030(19)
N2 0.0330(17) 0.0385(18) 0.0317(19) -0.0008(16) 0.0163(14) 0.0083(17)
C11 0.032(2) 0.036(2) 0.037(3) -0.0029(19) 0.0127(19) -0.0087(19)
C19 0.034(2) 0.021(2) 0.043(3) 0.0038(19) 0.009(2) 0.0091(18)
C18 0.046(3) 0.034(2) 0.032(2) 0.0037(19) 0.021(2) -0.006(2)
C15 0.027(2) 0.033(2) 0.035(3) 0.0028(18) 0.0146(18) 0.0010(19)
N4 0.0451(19) 0.0331(18) 0.039(2) 0.0054(17) 0.0249(16) 0.0023(18)
C7 0.037(3) 0.051(3) 0.037(3) -0.010(2) 0.011(2) 0.004(2)
C14 0.066(3) 0.038(2) 0.041(3) 0.004(2) 0.027(2) 0.015(2)
C17 0.050(3) 0.034(2) 0.037(3) -0.0007(19) 0.019(2) -0.002(2)
O3 0.065(2) 0.0343(16) 0.042(2) 0.0023(14) 0.0227(17) -0.0054(15)
C8 0.037(2) 0.033(2) 0.033(3) -0.0012(18) 0.018(2) 0.0021(19)
C23 0.037(2) 0.027(2) 0.041(3) 0.0037(19) 0.005(2) -0.0032(19)
C13 0.0294(18) 0.030(2) 0.035(2) -0.002(2) 0.0154(16) -0.004(2)
C20 0.051(3) 0.023(2) 0.047(3) 0.0069(19) -0.007(2) 0.002(2)
C4 0.040(3) 0.069(3) 0.042(3) 0.010(2) 0.014(2) 0.021(2)
C16 0.070(3) 0.040(2) 0.044(3) 0.002(2) 0.030(3) -0.015(2)
C9 0.038(3) 0.072(3) 0.034(3) -0.022(2) 0.005(2) 0.013(2)
O1 0.048(2) 0.118(3) 0.067(3) -0.066(2) 0.0006(19) 0.018(2)
C2 0.047(3) 0.050(3) 0.029(2) 0.0006(19) 0.011(2) 0.008(2)
C24 0.037(2) 0.037(3) 0.092(4) 0.017(3) 0.029(3) 0.003(2)
C10 0.050(3) 0.062(3) 0.047(3) -0.024(3) 0.015(2) 0.009(3)
C21 0.035(3) 0.038(3) 0.110(5) 0.004(3) 0.003(3) 0.006(2)
C3 0.055(3) 0.083(4) 0.031(3) 0.008(2) 0.005(2) 0.031(3)
C25 0.063(3) 0.026(2) 0.043(3) 0.007(2) 0.031(2) 0.006(2)
C26 0.092(4) 0.029(2) 0.030(3) 0.002(2) 0.016(3) -0.005(3)

loop_
_atom_type_symbol
_atom_type_description
_atom_type_scat_dispersion_real
_atom_type_scat_dispersion_imag
_atom_type_scat_source
C C 0.0033 0.0016 'International Tables Vol C Tables 4.2.6.8 and 6.1.1.4'
H H 0.0000 0.0000 'International Tables Vol C Tables 4.2.6.8 and 6.1.1.4'
N N 0.0061 0.0033 'International Tables Vol C Tables 4.2.6.8 and 6.1.1.4'
O O 0.0106 0.0060 'International Tables Vol C Tables 4.2.6.8 and 6.1.1.4'
Cd Cd -0.8075 1.2024 'International Tables Vol C Tables 4.2.6.8 and 6.1.1.4'

loop_
_geom_angle_atom_site_label_1
_geom_angle_atom_site_label_2
_geom_angle_atom_site_label_3
_geom_angle
_geom_angle_site_symmetry_1
_geom_angle_site_symmetry_3
O6 Cd1 N4 105.44(11) . .
O6 Cd1 N3 111.83(11) . .
N4 Cd1 N3 99.73(12) . .
O6 Cd1 O3 142.40(11) . .
N4 Cd1 O3 95.09(12) . .
N3 Cd1 O3 94.82(11) . .
O6 Cd1 O4 97.07(10) . .
N4 Cd1 O4 149.91(11) . .
N3 Cd1 O4 89.89(11) . .
O3 Cd1 O4 55.48(10) . .
O6 Cd1 O5 55.16(9) . .
N4 Cd1 O5 95.41(11) . .
N3 Cd1 O5 162.57(11) . .
O3 Cd1 O5 92.38(11) . .
O4 Cd1 O5 81.16(9) . .
O6 Cd1 C22 27.86(10) . .
N4 Cd1 C22 103.93(11) . .
N3 Cd1 C22 137.81(12) . .
O3 Cd1 C22 116.96(12) . .
O4 Cd1 C22 86.78(10) . .
O5 Cd1 C22 27.47(10) . .
O6 Cd1 C19 121.48(12) . .
N4 Cd1 C19 122.29(13) . .
N3 Cd1 C19 92.59(12) . .
O3 Cd1 C19 27.40(11) . .
O4 Cd1 C19 28.08(11) . .
O5 Cd1 C19 86.53(10) . .
C22 Cd1 C19 103.24(11) . .
C22 O5 Cd1 87.4(2) . .
C19 O4 Cd1 89.4(2) . .
C22 O6 Cd1 95.1(2) . .
O5 C22 O6 121.6(4) . .
O5 C22 C23 117.8(4) . .
O6 C22 C23 120.4(4) . .
O5 C22 Cd1 65.1(2) . .
O6 C22 Cd1 57.07(19) . .
C23 C22 Cd1 167.2(3) . .
C7 N1 C8 125.3(3) . .
C7 N1 H1 117.3 . .
C8 N1 H1 117.3 . .
C1 C6 C5 120.2(4) . .
C1 C6 H6 119.9 . .
C5 C6 H6 119.9 . .
C4 C5 C6 118.6(4) . .
C4 C5 C15 117.0(4) . .
C6 C5 C15 124.4(4) . .
C10 N3 C11 115.2(4) . .
C10 N3 Cd1 123.4(3) . .
C11 N3 Cd1 121.3(3) . .
C6 C1 C2 119.2(4) . .
C6 C1 C7 122.7(4) . .
C2 C1 C7 117.9(4) . .
C11 C12 C8 119.4(4) . .
C11 C12 H12 120.3 . .
C8 C12 H12 120.3 . .
C15 N2 C13 126.6(3) . .
C15 N2 H2 116.7 . .
C13 N2 H2 116.7 . .
N3 C11 C12 124.3(4) . .
N3 C11 H11 117.9 . .
C12 C11 H11 117.9 . .
O3 C19 O4 121.7(4) . .
O3 C19 C20 120.6(4) . .
O4 C19 C20 117.7(4) . .
O3 C19 Cd1 59.2(2) . .
O4 C19 Cd1 62.5(2) . .
C20 C19 Cd1 178.0(3) . .
C17 C18 C13 120.1(4) . 4_675
C17 C18 H18 120.0 . .
C13 C18 H18 120.0 4_675 .
O2 C15 N2 122.1(4) . .
O2 C15 C5 120.8(4) . .
N2 C15 C5 117.1(3) . .
C16 N4 C17 116.3(4) . .
C16 N4 Cd1 124.2(3) . .
C17 N4 Cd1 119.5(3) . .
O1 C7 N1 123.4(4) . .
O1 C7 C1 120.0(4) . .
N1 C7 C1 116.6(4) . .
C16 C14 C13 118.6(4) 4_576 .
C16 C14 H14 120.7 4_576 .
C13 C14 H14 120.7 . .
N4 C17 C18 122.9(4) . .
N4 C17 H17 118.5 . .
C18 C17 H17 118.5 . .
C19 O3 Cd1 93.4(2) . .
C9 C8 N1 124.0(4) . .
C9 C8 C12 117.3(4) . .
N1 C8 C12 118.7(3) . .
C24 C23 C25 109.5(3) . .
C24 C23 C22 112.6(4) . .
C25 C23 C22 114.4(3) . .
C24 C23 H23 106.6 . .
C25 C23 H23 106.6 . .
C22 C23 H23 106.6 . .
C18 C13 N2 118.0(3) 4_576 .
C18 C13 C14 117.2(4) 4_576 .
N2 C13 C14 124.8(4) . .
C21 C20 C19 115.1(4) . .
C21 C20 C26 111.4(3) . .
C19 C20 C26 108.1(4) . .
C21 C20 H20 107.3 . .
C19 C20 H20 107.3 . .
C26 C20 H20 107.3 . .
C5 C4 C3 121.6(4) . .
C5 C4 H4 119.2 . .
C3 C4 H4 119.2 . .
N4 C16 C14 124.9(4) . 4_675
N4 C16 H16 117.6 . .
C14 C16 H16 117.6 4_675 .
C10 C9 C8 118.8(4) . .
C10 C9 H9 120.6 . .
C8 C9 H9 120.6 . .
C3 C2 C1 120.8(4) . .
C3 C2 H2A 119.6 . .
C1 C2 H2A 119.6 . .
C23 C24 C21 110.5(4) . 1_545
C23 C24 H24A 109.6 . .
C21 C24 H24A 109.5 1_545 .
C23 C24 H24B 109.5 . .
C21 C24 H24B 109.5 1_545 .
H24A C24 H24B 108.1 . .
N3 C10 C9 125.0(4) . .
N3 C10 H10 117.5 . .
C9 C10 H10 117.5 . .
C20 C21 C24 113.4(4) . 1_565
C20 C21 H21A 108.9 . .
C24 C21 H21A 108.9 1_565 .
C20 C21 H21B 108.9 . .
C24 C21 H21B 108.9 1_565 .
H21A C21 H21B 107.7 . .
C2 C3 C4 119.5(4) . .
C2 C3 H3 120.2 . .
C4 C3 H3 120.2 . .
C26 C25 C23 108.9(4) 1_545 .
C26 C25 H25A 109.9 1_545 .
C23 C25 H25A 109.9 . .
C26 C25 H25B 109.9 1_545 .
C23 C25 H25B 109.9 . .
H25A C25 H25B 108.3 . .
C25 C26 C20 112.1(4) 1_565 .
C25 C26 H26A 109.2 1_565 .
C20 C26 H26A 109.2 . .
C25 C26 H26B 109.2 1_565 .
C20 C26 H26B 109.2 . .
H26A C26 H26B 107.9 . .

loop_
_geom_bond_atom_site_label_1
_geom_bond_atom_site_label_2
_geom_bond_distance
_geom_bond_site_symmetry_2
Cd1 O6 2.268(3) .
Cd1 N4 2.265(3) .
Cd1 N3 2.306(3) .
Cd1 O3 2.318(3) .
Cd1 O4 2.391(3) .
Cd1 O5 2.443(3) .
Cd1 C22 2.691(4) .
Cd1 C19 2.695(4) .
O5 C22 1.243(4) .
O4 C19 1.268(5) .
O6 C22 1.262(4) .
C22 C23 1.526(5) .
N1 C7 1.373(5) .
N1 C8 1.396(5) .
N1 H1 0.8600 .
C6 C1 1.393(5) .
C6 C5 1.395(5) .
C6 H6 0.9300 .
O2 C15 1.218(4) .
C5 C4 1.380(6) .
C5 C15 1.488(5) .
N3 C10 1.332(5) .
N3 C11 1.352(5) .
C1 C2 1.398(6) .
C1 C7 1.491(5) .
C12 C11 1.367(5) .
C12 C8 1.391(5) .
C12 H12 0.9300 .
N2 C15 1.376(5) .
N2 C13 1.387(5) .
N2 H2 0.8600 .
C11 H11 0.9300 .
C19 O3 1.242(5) .
C19 C20 1.519(6) .
C18 C17 1.380(5) .
C18 C13 1.381(5) 4_675
C18 H18 0.9300 .
N4 C16 1.329(5) .
N4 C17 1.338(5) .
C7 O1 1.215(5) .
C14 C16 1.373(6) 4_576
C14 C13 1.387(5) .
C14 H14 0.9300 .
C17 H17 0.9300 .
C8 C9 1.387(5) .
C23 C24 1.494(6) .
C23 C25 1.517(5) .
C23 H23 0.9800 .
C13 C18 1.381(5) 4_576
C20 C21 1.512(7) .
C20 C26 1.545(6) .
C20 H20 0.9800 .
C4 C3 1.384(6) .
C4 H4 0.9300 .
C16 C14 1.373(6) 4_675
C16 H16 0.9300 .
C9 C10 1.378(6) .
C9 H9 0.9300 .
C2 C3 1.358(6) .
C2 H2A 0.9300 .
C24 C21 1.551(6) 1_545
C24 H24A 0.9700 .
C24 H24B 0.9700 .
C10 H10 0.9300 .
C21 C24 1.551(6) 1_565
C21 H21A 0.9700 .
C21 H21B 0.9700 .
C3 H3 0.9300 .
C25 C26 1.508(6) 1_545
C25 H25A 0.9700 .
C25 H25B 0.9700 .
C26 C25 1.508(6) 1_565
C26 H26A 0.9700 .
C26 H26B 0.9700 .
